data_2209956
loop_
_publ_author_name
'Grigoriev, Mikhail S.'
'Den Auwer, Christophe'
'Meyer, Daniel'
'Moisy, Philippe'

_publ_section_title
;
 Poly[bis(guanidinium)
 [diaquabis(\m~3~-hydrogencitrato)-\m~2~-oxalato-dineodymium(III)]
 heptahydrate]
;
_journal_coeditor_code NG2034
_journal_issue 8
_journal_name_full 'Acta Crystallographica Section E'
_journal_page_first m1725
_journal_page_last m1727
_journal_paper_doi 10.1107/S1600536806023683
_journal_volume 62
_journal_year 2006
_chemical_formula_iupac '(C H6 N3)2 [Nd2 (C6 H5 O7)2 (C2 O4) (H2 O)2], 7H2 O'
_chemical_formula_moiety '2C H6 N3 +, C14 H14 O20 Nd2 2-, 7H2 O'
_chemical_formula_sum 'C16 H40 N6 Nd2 O27'
_chemical_formula_weight 1037.02
_chemical_name_systematic
;
Poly[bis(guanidinium)
[diaquadi-\m~3~-hydrogencitrato-\m~2~-oxalato-dineodymium(III)]
heptahydrate]
;
_space_group_IT_number 2
_symmetry_cell_setting triclinic
_symmetry_space_group_name_Hall '-P 1'
_symmetry_space_group_name_H-M 'P -1'
_atom_sites_solution_hydrogens mixed
_atom_sites_solution_primary direct
_atom_sites_solution_secondary difmap
_audit_creation_method SHELXL-97
_cell_angle_alpha 87.892(3)
_cell_angle_beta 89.505(2)
_cell_angle_gamma 73.464(3)
_cell_formula_units_Z 1
_cell_length_a 8.2017(4)
_cell_length_b 10.0447(3)
_cell_length_c 11.0222(5)
_cell_measurement_reflns_used 8223
_cell_measurement_temperature 298(2)
_cell_measurement_theta_max 25.00
_cell_measurement_theta_min 3.18
_cell_volume 869.90(6)
_computing_cell_refinement 'HKL (Otwinowski & Minor, 1997)'
_computing_data_collection 'COLLECT (Nonius, 1998)'
_computing_data_reduction HKL
_computing_molecular_graphics 'SHELXTL (Sheldrick, 1997b)'
_computing_publication_material SHELXTL
_computing_structure_refinement 'SHELXL97 (Sheldrick, 1997a)'
_computing_structure_solution 'SHELXS97 (Sheldrick, 1997a)'
_diffrn_ambient_temperature 298(2)
_diffrn_measured_fraction_theta_full 0.990
_diffrn_measured_fraction_theta_max 0.990
_diffrn_measurement_device_type
;
Nonius KappaCCD area-detector
;
_diffrn_measurement_method '\f and \w'
_diffrn_radiation_monochromator graphite
_diffrn_radiation_source 'fine-focus sealed tube'
_diffrn_radiation_type MoK\a
_diffrn_radiation_wavelength 0.71073
_diffrn_reflns_av_R_equivalents 0.0554
_diffrn_reflns_av_sigmaI/netI 0.0634
_diffrn_reflns_limit_h_max 9
_diffrn_reflns_limit_h_min -9
_diffrn_reflns_limit_k_max 11
_diffrn_reflns_limit_k_min -11
_diffrn_reflns_limit_l_max 13
_diffrn_reflns_limit_l_min -12
_diffrn_reflns_number 8213
_diffrn_reflns_theta_full 25.00
_diffrn_reflns_theta_max 25.00
_diffrn_reflns_theta_min 3.18
_diffrn_standards_number 0
_exptl_absorpt_coefficient_mu 3.058
_exptl_absorpt_correction_T_max 0.9222
_exptl_absorpt_correction_T_min 0.7901
_exptl_absorpt_correction_type multi-scan
_exptl_absorpt_process_details '(MULABS in PLATON; Spek, 2003)'
_exptl_crystal_colour 'light pink'
_exptl_crystal_density_diffrn 1.980
_exptl_crystal_density_method 'not measured'
_exptl_crystal_description plate
_exptl_crystal_F_000 514
_exptl_crystal_size_max 0.16
_exptl_crystal_size_mid 0.06
_exptl_crystal_size_min 0.02
_refine_diff_density_max 1.151
_refine_diff_density_min -1.012
_refine_ls_extinction_method none
_refine_ls_goodness_of_fit_ref 1.022
_refine_ls_hydrogen_treatment mixed
_refine_ls_matrix_type full
_refine_ls_number_parameters 248
_refine_ls_number_reflns 3033
_refine_ls_number_restraints 34
_refine_ls_restrained_S_all 1.037
_refine_ls_R_factor_all 0.0458
_refine_ls_R_factor_gt 0.0332
_refine_ls_shift/su_max 0.001
_refine_ls_shift/su_mean 0.000
_refine_ls_structure_factor_coef Fsqd
_refine_ls_weighting_details 'calc w=1/[\s^2^(Fo^2^)+(0.0305P)^2^] where P=(Fo^2^+2Fc^2^)/3'
_refine_ls_weighting_scheme calc
_refine_ls_wR_factor_gt 0.0694
_refine_ls_wR_factor_ref 0.0737
_reflns_number_gt 2588
_reflns_number_total 3033
_reflns_threshold_expression I>2\s(I)
_cod_data_source_file ng2034.cif
_cod_data_source_block I
_cod_database_code 2209956
_cod_database_fobs_code 2209956

loop_
_symmetry_equiv_pos_as_xyz
'x, y, z'
'-x, -y, -z'

loop_
_atom_site_type_symbol
_atom_site_label
_atom_site_fract_x
_atom_site_fract_y
_atom_site_fract_z
_atom_site_U_iso_or_equiv
_atom_site_adp_type
_atom_site_calc_flag
_atom_site_refinement_flags
_atom_site_occupancy
Nd Nd 0.39086(3) 0.33312(3) 0.54647(3) 0.02134(11) Uani d . 1
O O1 0.6334(5) 0.1586(3) 0.4271(3) 0.0265(9) Uani d D 1
H H1 0.609(6) 0.086(3) 0.445(4) 0.018(14) Uiso d D 1
H H1A 0.730(5) 0.318(4) 0.637(5) 0.022 Uiso d D 1
H H1B 0.721(5) 0.190(2) 0.675(5) 0.022 Uiso d D 1
O O2 0.3158(5) 0.2488(4) 0.3549(4) 0.0325(9) Uani d . 1
O O3 0.3757(6) 0.2243(5) 0.1602(4) 0.0589(13) Uani d . 1
O O4 0.5334(4) 0.4418(3) 0.3896(3) 0.0245(8) Uani d . 1
O O5 0.7276(5) 0.5007(3) 0.2791(4) 0.0350(10) Uani d . 1
O O6 0.5883(5) -0.0848(3) 0.4046(4) 0.0394(11) Uani d . 1
O O7 0.6572(5) -0.2009(3) 0.2389(3) 0.0306(9) Uani d . 1
O O8 0.0905(4) 0.3351(3) 0.5691(3) 0.0286(9) Uani d . 1
O O9 -0.1821(4) 0.4568(3) 0.5463(4) 0.0316(9) Uani d . 1
O O1W 0.6641(5) 0.2722(4) 0.6632(4) 0.0333(9) Uani d DU 1
O O2W 0.5457(8) 0.2426(7) -0.0481(5) 0.0881(19) Uani d U 1
O O3W 0.1243(11) -0.0616(8) 0.0915(8) 0.131(3) Uani d U 1
O O4W 0.127(4) 0.042(4) 0.345(2) 0.128(6) Uani d PU 0.50
O O4W' 0.152(4) 0.024(4) 0.296(2) 0.128(6) Uani d P 0.50
O O5W -0.010(2) 0.0992(17) 0.5153(18) 0.149(6) Uani d PU 0.50
N N1 0.0516(7) 0.4560(6) 0.1574(5) 0.0514(15) Uani d . 1
H H1C -0.0515 0.4677 0.1813 0.062 Uiso calc R 1
H H1D 0.1189 0.3734 0.1514 0.062 Uiso calc R 1
N N2 0.2635(7) 0.5457(6) 0.0876(5) 0.0556(16) Uani d . 1
H H2A 0.3291 0.4631 0.0782 0.067 Uiso calc R 1
H H2B 0.2995 0.6165 0.0696 0.067 Uiso calc R 1
N N3 0.0046(8) 0.6918(6) 0.1386(6) 0.0658(18) Uani d . 1
H H3C -0.0987 0.7048 0.1624 0.079 Uiso calc R 1
H H3D 0.0419 0.7619 0.1204 0.079 Uiso calc R 1
C C1 0.6111(7) 0.1685(5) 0.2990(5) 0.0219(11) Uani d . 1
C C2 0.4193(7) 0.2173(5) 0.2686(5) 0.0274(12) Uani d . 1
C C3 0.6988(7) 0.2752(5) 0.2500(5) 0.0302(13) Uani d . 1
H H3A 0.8207 0.2352 0.2590 0.036 Uiso calc R 1
H H3B 0.6748 0.2907 0.1638 0.036 Uiso calc R 1
C C4 0.6496(7) 0.4141(5) 0.3087(5) 0.0250(12) Uani d . 1
C C5 0.6940(7) 0.0280(5) 0.2420(5) 0.0285(13) Uani d . 1
H H5A 0.6664 0.0365 0.1562 0.034 Uiso calc R 1
H H5B 0.8165 0.0079 0.2492 0.034 Uiso calc R 1
C C6 0.6420(7) -0.0929(5) 0.2966(5) 0.0254(12) Uani d . 1
C C7 -0.0251(7) 0.4399(5) 0.5335(5) 0.0252(12) Uani d . 1
C C8 0.1062(9) 0.5641(8) 0.1300(6) 0.0495(17) Uani d . 1

loop_
_atom_site_aniso_label
_atom_site_aniso_U_11
_atom_site_aniso_U_22
_atom_site_aniso_U_33
_atom_site_aniso_U_12
_atom_site_aniso_U_13
_atom_site_aniso_U_23
Nd 0.01783(16) 0.01596(15) 0.02981(18) -0.00419(11) 0.00271(11) -0.00103(10)
O1 0.032(2) 0.0182(18) 0.030(2) -0.0082(16) 0.0035(17) -0.0016(15)
O2 0.026(2) 0.038(2) 0.037(2) -0.0118(17) 0.0010(19) -0.0050(17)
O3 0.049(3) 0.082(3) 0.033(3) 0.003(3) -0.008(2) -0.009(2)
O4 0.024(2) 0.0199(17) 0.029(2) -0.0064(15) 0.0076(17) -0.0032(15)
O5 0.040(2) 0.0208(19) 0.050(3) -0.0169(18) 0.016(2) -0.0037(17)
O6 0.057(3) 0.0217(19) 0.041(3) -0.0135(19) 0.021(2) -0.0036(16)
O7 0.038(2) 0.0168(18) 0.038(2) -0.0089(16) 0.0008(18) -0.0060(16)
O8 0.0176(19) 0.0215(18) 0.044(2) -0.0017(16) 0.0004(17) 0.0065(16)
O9 0.020(2) 0.0267(19) 0.047(3) -0.0071(16) 0.0010(18) 0.0069(17)
O1W 0.029(2) 0.031(2) 0.042(2) -0.0118(17) -0.0060(18) 0.0056(18)
O2W 0.099(4) 0.128(5) 0.057(3) -0.064(4) -0.011(3) 0.004(3)
O3W 0.114(6) 0.131(5) 0.144(6) -0.032(5) 0.023(5) 0.021(5)
O4W 0.109(8) 0.146(8) 0.157(12) -0.080(6) -0.015(9) -0.007(9)
O4W' 0.109(8) 0.146(8) 0.157(12) -0.080(6) -0.015(9) -0.007(9)
O5W 0.145(10) 0.128(9) 0.186(11) -0.057(8) -0.022(8) -0.013(8)
N1 0.034(3) 0.063(4) 0.055(4) -0.012(3) 0.004(3) 0.006(3)
N2 0.036(3) 0.055(3) 0.074(4) -0.008(3) 0.017(3) -0.004(3)
N3 0.052(4) 0.056(4) 0.082(5) -0.002(3) 0.022(4) -0.013(3)
C1 0.027(3) 0.016(2) 0.022(3) -0.006(2) 0.005(2) -0.003(2)
C2 0.033(3) 0.023(3) 0.027(3) -0.010(2) -0.002(3) -0.001(2)
C3 0.038(3) 0.024(3) 0.033(3) -0.014(2) 0.015(3) -0.007(2)
C4 0.027(3) 0.022(3) 0.028(3) -0.009(2) 0.001(2) -0.004(2)
C5 0.035(3) 0.016(2) 0.034(3) -0.007(2) 0.011(3) -0.005(2)
C6 0.019(3) 0.025(3) 0.030(3) -0.003(2) 0.002(2) 0.000(2)
C7 0.019(3) 0.023(3) 0.034(3) -0.006(2) 0.002(2) -0.003(2)
C8 0.039(4) 0.074(5) 0.034(4) -0.012(4) -0.002(3) -0.002(3)

loop_
_atom_type_symbol
_atom_type_description
_atom_type_scat_dispersion_real
_atom_type_scat_dispersion_imag
_atom_type_scat_source
C C 0.0033 0.0016 'International Tables Vol C Tables 4.2.6.8 and 6.1.1.4'
H H 0.0000 0.0000 'International Tables Vol C Tables 4.2.6.8 and 6.1.1.4'
N N 0.0061 0.0033 'International Tables Vol C Tables 4.2.6.8 and 6.1.1.4'
O O 0.0106 0.0060 'International Tables Vol C Tables 4.2.6.8 and 6.1.1.4'
Nd Nd -0.1943 3.0179 'International Tables Vol C Tables 4.2.6.8 and 6.1.1.4'

loop_
_geom_angle_atom_site_label_1
_geom_angle_atom_site_label_2
_geom_angle_atom_site_label_3
_geom_angle_site_symmetry_1
_geom_angle_site_symmetry_3
_geom_angle
O2 Nd O8 . . 74.68(13)
O2 Nd O4 . . 75.74(12)
O8 Nd O4 . . 131.01(12)
O2 Nd O6 . 2_656 76.40(13)
O8 Nd O6 . 2_656 77.01(12)
O4 Nd O6 . 2_656 131.17(12)
O2 Nd O9 . 2_566 77.03(13)
O8 Nd O9 . 2_566 65.56(10)
O4 Nd O9 . 2_566 70.31(11)
O6 Nd O9 2_656 2_566 138.52(13)
O2 Nd O1W . . 131.35(13)
O8 Nd O1W . . 140.95(12)
O4 Nd O1W . . 87.31(12)
O6 Nd O1W 2_656 . 82.04(13)
O9 Nd O1W 2_566 . 138.94(12)
O2 Nd O5 . 2_666 143.69(13)
O8 Nd O5 . 2_666 74.54(12)
O4 Nd O5 . 2_666 111.83(10)
O6 Nd O5 2_656 2_666 114.43(12)
O9 Nd O5 2_566 2_666 73.02(13)
O1W Nd O5 . 2_666 84.95(13)
O2 Nd O1 . . 62.10(12)
O8 Nd O1 . . 128.18(11)
O4 Nd O1 . . 65.04(10)
O6 Nd O1 2_656 . 66.60(11)
O9 Nd O1 2_566 . 124.78(12)
O1W Nd O1 . . 69.36(12)
O5 Nd O1 2_666 . 154.08(12)
O2 Nd O4 . 2_666 134.82(11)
O8 Nd O4 . 2_666 116.37(11)
O4 Nd O4 . 2_666 64.44(13)
O6 Nd O4 2_656 2_666 147.12(13)
O9 Nd O4 2_566 2_666 70.33(11)
O1W Nd O4 . 2_666 68.98(12)
O5 Nd O4 2_666 2_666 49.72(10)
O1 Nd O4 . 2_666 114.22(10)
O2 Nd O7 . 2_656 119.07(11)
O8 Nd O7 . 2_656 69.27(11)
O4 Nd O7 . 2_656 159.32(12)
O6 Nd O7 2_656 2_656 48.99(11)
O9 Nd O7 2_566 2_656 124.91(11)
O1W Nd O7 . 2_656 72.08(12)
O5 Nd O7 2_666 2_656 65.82(10)
O1 Nd O7 . 2_656 107.45(10)
O4 Nd O7 2_666 2_656 105.20(10)
O2 Nd C4 . 2_666 144.15(13)
O8 Nd C4 . 2_666 94.10(13)
O4 Nd C4 . 2_666 87.76(13)
O6 Nd C4 2_656 2_666 135.08(14)
O9 Nd C4 2_566 2_666 67.42(14)
O1W Nd C4 . 2_666 78.06(14)
O5 Nd C4 2_666 2_666 24.63(12)
O1 Nd C4 . 2_666 137.71(13)
O4 Nd C4 2_666 2_666 25.30(12)
O7 Nd C4 2_656 2_666 86.47(12)
O2 Nd C6 . 2_656 96.48(13)
O8 Nd C6 . 2_656 68.71(12)
O4 Nd C6 . 2_656 153.03(13)
O6 Nd C6 2_656 2_656 24.55(13)
O9 Nd C6 2_566 2_656 133.91(13)
O1W Nd C6 . 2_656 78.57(13)
O5 Nd C6 2_666 2_656 89.88(13)
O1 Nd C6 . 2_656 88.38(12)
O4 Nd C6 2_666 2_656 128.66(13)
O7 Nd C6 2_656 2_656 24.74(12)
C4 Nd C6 2_666 2_656 111.20(14)
C1 O1 Nd . . 114.2(3)
C1 O1 H1 . . 102(4)
Nd O1 H1 . . 99(4)
C2 O2 Nd . . 122.3(3)
C4 O4 Nd . . 142.8(3)
C4 O4 Nd . 2_666 93.1(3)
Nd O4 Nd . 2_666 115.56(13)
C4 O5 Nd . 2_666 95.7(3)
C6 O6 Nd . 2_656 100.5(3)
C6 O7 Nd . 2_656 88.4(3)
C7 O8 Nd . . 119.7(3)
C7 O9 Nd . 2_566 120.1(3)
Nd O1W H1A . . 112(3)
Nd O1W H1B . . 121(3)
H1A O1W H1B . . 108(3)
C8 N1 H1C . . 120.0
C8 N1 H1D . . 120.0
H1C N1 H1D . . 120.0
C8 N2 H2A . . 120.0
C8 N2 H2B . . 120.0
H2A N2 H2B . . 120.0
C8 N3 H3C . . 120.0
C8 N3 H3D . . 120.0
H3C N3 H3D . . 120.0
O1 C1 C3 . . 107.0(4)
O1 C1 C5 . . 110.9(4)
C3 C1 C5 . . 109.1(4)
O1 C1 C2 . . 109.5(4)
C3 C1 C2 . . 110.3(4)
C5 C1 C2 . . 110.0(4)
O3 C2 O2 . . 123.6(5)
O3 C2 C1 . . 118.3(5)
O2 C2 C1 . . 118.1(5)
C4 C3 C1 . . 116.3(4)
C4 C3 H3A . . 108.2
C1 C3 H3A . . 108.2
C4 C3 H3B . . 108.2
C1 C3 H3B . . 108.2
H3A C3 H3B . . 107.4
O5 C4 O4 . . 120.5(4)
O5 C4 C3 . . 118.8(5)
O4 C4 C3 . . 120.7(4)
O5 C4 Nd . 2_666 59.6(3)
O4 C4 Nd . 2_666 61.6(2)
C3 C4 Nd . 2_666 169.4(4)
C6 C5 C1 . . 115.3(4)
C6 C5 H5A . . 108.4
C1 C5 H5A . . 108.4
C6 C5 H5B . . 108.4
C1 C5 H5B . . 108.4
H5A C5 H5B . . 107.5
O7 C6 O6 . . 120.7(4)
O7 C6 C5 . . 121.3(5)
O6 C6 C5 . . 117.9(5)
O7 C6 Nd . 2_656 66.9(3)
O6 C6 Nd . 2_656 55.0(2)
C5 C6 Nd . 2_656 164.8(4)
O8 C7 O9 . . 125.6(4)
O8 C7 C7 . 2_566 118.6(6)
O9 C7 C7 . 2_566 115.8(5)
N1 C8 N3 . . 120.9(6)
N1 C8 N2 . . 119.9(7)
N3 C8 N2 . . 119.2(7)

loop_
_geom_bond_atom_site_label_1
_geom_bond_atom_site_label_2
_geom_bond_site_symmetry_2
_geom_bond_distance
_geom_bond_publ_flag
Nd O1 . 2.626(3) yes
Nd O2 . 2.451(4) yes
Nd O4 . 2.470(3) yes
Nd O8 . 2.469(3) yes
Nd O6 2_656 2.490(3) yes
Nd O4 2_666 2.630(3) yes
Nd O5 2_666 2.590(4) yes
Nd O6 2_656 2.490(3) yes
Nd O7 2_656 2.751(4) yes
Nd O9 2_566 2.499(3) yes
Nd O1w . 2.503(4) yes
O1 C1 . 1.421(6) ?
O1 H1 . 0.82(2) ?
O2 C2 . 1.257(6) ?
O3 C2 . 1.244(7) ?
O4 C4 . 1.278(6) ?
O4 Nd 2_666 2.630(3) ?
O5 C4 . 1.251(6) ?
O5 Nd 2_666 2.590(4) ?
O6 C6 . 1.264(6) ?
O6 Nd 2_656 2.490(3) ?
O7 C6 . 1.252(6) ?
O7 Nd 2_656 2.751(4) ?
O8 C7 . 1.253(6) ?
O9 C7 . 1.257(6) ?
O9 Nd 2_566 2.499(3) ?
O1W H1A . 0.841(19) ?
O1W H1B . 0.832(19) ?
O4W O4W' . 0.59(5) ?
N1 C8 . 1.312(8) ?
N1 H1C . 0.8600 ?
N1 H1D . 0.8600 ?
N2 C8 . 1.334(8) ?
N2 H2A . 0.8600 ?
N2 H2B . 0.8600 ?
N3 C8 . 1.322(9) ?
N3 H3C . 0.8600 ?
N3 H3D . 0.8600 ?
C1 C3 . 1.532(6) ?
C1 C5 . 1.536(7) ?
C1 C2 . 1.545(8) ?
C3 C4 . 1.506(7) ?
C3 H3A . 0.9700 ?
C3 H3B . 0.9700 ?
C4 Nd 2_666 2.986(5) ?
C5 C6 . 1.502(7) ?
C5 H5A . 0.9700 ?
C5 H5B . 0.9700 ?
C6 Nd 2_656 2.990(5) ?
C7 C7 2_566 1.544(9) ?

loop_
_geom_hbond_atom_site_label_D
_geom_hbond_atom_site_label_H
_geom_hbond_atom_site_label_A
_geom_hbond_site_symmetry_A
_geom_hbond_distance_DH
_geom_hbond_distance_HA
_geom_hbond_distance_DA
_geom_hbond_angle_DHA
_geom_hbond_publ_flag
O1 H1 O6 . 0.82(2) 1.85(3) 2.596(5) 151(5) yes
O1W H1A O9 1_655 0.841(19) 1.99(2) 2.796(5) 162(4) yes
N1 H1C O5 1_455 0.86 2.05 2.893(7) 165.8 yes
N1 H1D O3 . 0.86 2.21 2.993(7) 151.2 yes
N2 H2B O2W 2_665 0.86 2.16 2.995(8) 163.8 yes
N3 H3C O7 1_465 0.86 2.14 2.964(7) 161.3 yes
